data_7233623
loop_
_publ_author_name
'Szynkiewicz, Natalia'
'Ordyszewska, Anna'
'Chojnacki, Jaros\/law'
'Grubba, Rafa\/l'

_publ_section_title
;
 Diaminophosphinoboranes: effective reagents for phosphinoboration of CO2
;
_journal_issue 48
_journal_name_full 'RSC Advances'
_journal_page_first 27749
_journal_paper_doi 10.1039/C9RA06638A
_journal_volume 9
_journal_year 2019
_chemical_formula_moiety 'C23 H42 B N2 O2 P'
_chemical_formula_sum 'C23 H42 B N2 O2 P'
_chemical_formula_weight 420.36
_chemical_properties_physical Air-sensitive,Moisture-sensitive,Oxygen-sensitive
_space_group_crystal_system monoclinic
_space_group_IT_number 14
_space_group_name_Hall '-P 2ybc'
_space_group_name_H-M_alt 'P 1 21/c 1'
_symmetry_space_group_name_Hall '-P 2ybc'
_symmetry_space_group_name_H-M 'P 1 21/c 1'
_atom_sites_solution_hydrogens geom
_audit_creation_date 2019-06-09
_audit_creation_method
;
Olex2 1.2
(compiled 2018.05.29 svn.r3508 for OlexSys, GUI svn.r5506)
;
_audit_update_record
;
2019-06-10 deposited with the CCDC.    2019-08-28 downloaded from the CCDC.
;
_cell_angle_alpha 90
_cell_angle_beta 91.441(9)
_cell_angle_gamma 90
_cell_formula_units_Z 8
_cell_length_a 9.6850(12)
_cell_length_b 39.588(4)
_cell_length_c 13.4734(14)
_cell_measurement_reflns_used 26683
_cell_measurement_temperature 120(2)
_cell_measurement_theta_max 28.71
_cell_measurement_theta_min 2.76
_cell_volume 5164.2(10)
_computing_cell_refinement 'X-Area Recipe 1.33.0.0 (STOE, 2015)'
_computing_data_collection 'X-Area WinXpose 2.0.22.0 (STOE, 2016)'
_computing_data_reduction 'X-Area Integrate 1.72.0.0 (STOE, 2018) X-Area X-Red32 1.63.4.0 (STOE, 2017)'
_computing_molecular_graphics 'Olex2 (Dolomanov et al., 2009)'
_computing_publication_material 'Olex2 (Dolomanov et al., 2009)'
_computing_structure_refinement 'ShelXL (Sheldrick, 2015)'
_diffrn_ambient_temperature 120.0
_diffrn_detector_area_resol_mean 6.67
_diffrn_measured_fraction_theta_full 0.998
_diffrn_measured_fraction_theta_max 0.998
_diffrn_measurement_device_type 'STOE IPDS 2T'
_diffrn_measurement_method 'rotation method, \w scans'
_diffrn_radiation_type MoK\a
_diffrn_radiation_wavelength 0.71073
_diffrn_reflns_av_unetI/netI 0.0656
_diffrn_reflns_Laue_measured_fraction_full 0.998
_diffrn_reflns_Laue_measured_fraction_max 0.998
_diffrn_reflns_limit_h_max 11
_diffrn_reflns_limit_h_min -11
_diffrn_reflns_limit_k_max 47
_diffrn_reflns_limit_k_min -47
_diffrn_reflns_limit_l_max 16
_diffrn_reflns_limit_l_min 0
_diffrn_reflns_number 9385
_diffrn_reflns_point_group_measured_fraction_full 0.998
_diffrn_reflns_point_group_measured_fraction_max 0.998
_diffrn_reflns_theta_full 25.242
_diffrn_reflns_theta_max 25.311
_diffrn_reflns_theta_min 2.759
_exptl_absorpt_coefficient_mu 0.126
_exptl_absorpt_correction_type none
_exptl_crystal_colour colourless
_exptl_crystal_colour_primary colourless
_exptl_crystal_density_diffrn 1.081
_exptl_crystal_density_method 'not measured'
_exptl_crystal_description needle
_exptl_crystal_F_000 1840
_exptl_crystal_size_max 0.4
_exptl_crystal_size_mid 0.06
_exptl_crystal_size_min 0.06
_refine_diff_density_max 0.688
_refine_diff_density_min -0.552
_refine_diff_density_rms 0.121
_refine_ls_extinction_method none
_refine_ls_goodness_of_fit_ref 1.052
_refine_ls_hydrogen_treatment constr
_refine_ls_matrix_type full
_refine_ls_number_parameters 548
_refine_ls_number_reflns 9385
_refine_ls_number_restraints 0
_refine_ls_restrained_S_all 1.052
_refine_ls_R_factor_all 0.1463
_refine_ls_R_factor_gt 0.0976
_refine_ls_shift/su_max 0.001
_refine_ls_shift/su_mean 0.000
_refine_ls_structure_factor_coef Fsqd
_refine_ls_weighting_details 'w=1/[\s^2^(Fo^2^)+(0.1936P)^2^+4.4636P] where P=(Fo^2^+2Fc^2^)/3'
_refine_ls_weighting_scheme calc
_refine_ls_wR_factor_gt 0.2713
_refine_ls_wR_factor_ref 0.3189
_reflns_Friedel_coverage 0.000
_reflns_number_gt 5885
_reflns_number_total 9385
_reflns_threshold_expression 'I > 2\s(I)'
_cod_data_source_file c9ra06638a2.cif
_cod_data_source_block 2a
_cod_database_code 7233623
_shelx_shelxl_version_number 2018/3
_shelx_space_group_comment
;
The symmetry employed for this shelxl refinement is uniquely defined
by the following loop, which should always be used as a source of
symmetry information in preference to the above space-group names.
They are only intended as comments.
;
_shelx_estimated_absorpt_t_max 0.992
_shelx_estimated_absorpt_t_min 0.951
_olex2_refinement_description
;
1. Twinned data refinement
 Scales: 0.64(14)
 0.12(8) 0.12(8) 0.12(8)
2. Fixed Uiso
 At 1.2 times of:
  All C(H) groups
 At 1.5 times of:
  All C(H,H,H) groups
3.a Ternary CH refined with riding coordinates:
 C2(H2), C5(H5), C8(H8), C11(H11), C25(H25), C28(H28), C31(H31), C35(H35)
3.b Aromatic/amide H refined with riding coordinates:
 C19(H19), C20(H20), C21(H21), C22(H22), C23(H23), C42(H42), C43(H43),
 C44(H44), C45(H45), C46(H46)
3.c Idealised Me refined as rotating group:
 C3(H3A,H3B,H3C), C4(H4A,H4B,H4C), C6(H6A,H6B,H6C), C7(H7A,H7B,H7C), C9(H9A,
 H9B,H9C), C10(H10A,H10B,H10C), C12(H12A,H12B,H12C), C13(H13A,H13B,H13C),
 C15(H15A,H15B,H15C), C16(H16A,H16B,H16C), C17(H17A,H17B,H17C), C26(H26A,H26B,
 H26C), C27(H27A,H27B,H27C), C29(H29A,H29B,H29C), C30(H30A,H30B,H30C), C32(H32A,
 H32B,H32C), C33(H33A,H33B,H33C), C34(H34A,H34B,H34C), C36(H36A,H36B,H36C),
 C38(H38A,H38B,H38C), C39(H39A,H39B,H39C), C40(H40A,H40B,H40C)
;
_olex2_submission_special_instructions 'No special instructions were received'

loop_
_space_group_symop_operation_xyz
'x, y, z'
'-x, y+1/2, -z+1/2'
'-x, -y, -z'
'x, -y-1/2, z-1/2'

loop_
_atom_site_label
_atom_site_type_symbol
_atom_site_fract_x
_atom_site_fract_y
_atom_site_fract_z
_atom_site_U_iso_or_equiv
_atom_site_adp_type
_atom_site_occupancy
_atom_site_site_symmetry_order
_atom_site_calc_flag
_atom_site_refinement_flags_posn
P1 P 0.65872(13) 0.56056(3) 0.26668(9) 0.0313(3) Uani 1 1 d .
O1 O 0.7378(3) 0.62512(8) 0.2855(2) 0.0305(7) Uani 1 1 d .
O2 O 0.6273(4) 0.61461(9) 0.1405(3) 0.0377(8) Uani 1 1 d .
N1 N 0.8916(4) 0.65823(10) 0.1784(3) 0.0302(9) Uani 1 1 d .
N2 N 0.7284(4) 0.68635(10) 0.2945(3) 0.0309(9) Uani 1 1 d .
C1 C 0.6681(5) 0.60464(12) 0.2216(3) 0.0296(10) Uani 1 1 d .
C2 C 1.0139(5) 0.63541(13) 0.1835(4) 0.0348(11) Uani 1 1 d .
H2 H 1.078268 0.643235 0.131360 0.042 Uiso 1 1 calc R
C3 C 1.0897(6) 0.63966(15) 0.2827(4) 0.0465(14) Uani 1 1 d .
H3A H 1.125497 0.662749 0.288268 0.070 Uiso 1 1 calc GR
H3B H 1.166575 0.623597 0.287258 0.070 Uiso 1 1 calc GR
H3C H 1.025875 0.635368 0.336574 0.070 Uiso 1 1 calc GR
C4 C 0.9845(6) 0.59835(14) 0.1629(4) 0.0419(13) Uani 1 1 d .
H4A H 0.938210 0.588387 0.219778 0.063 Uiso 1 1 calc GR
H4B H 1.071531 0.586435 0.152212 0.063 Uiso 1 1 calc GR
H4C H 0.924639 0.596310 0.103468 0.063 Uiso 1 1 calc GR
C5 C 0.8770(5) 0.67858(13) 0.0868(3) 0.0362(12) Uani 1 1 d .
H5 H 0.792838 0.692896 0.094222 0.043 Uiso 1 1 calc R
C6 C 0.9973(6) 0.70272(15) 0.0697(4) 0.0457(13) Uani 1 1 d .
H6A H 1.023674 0.713809 0.132419 0.069 Uiso 1 1 calc GR
H6B H 0.969122 0.719831 0.020716 0.069 Uiso 1 1 calc GR
H6C H 1.076200 0.689999 0.045111 0.069 Uiso 1 1 calc GR
C7 C 0.8513(6) 0.65656(15) -0.0051(4) 0.0415(13) Uani 1 1 d .
H7A H 0.934654 0.643513 -0.018703 0.062 Uiso 1 1 calc GR
H7B H 0.828142 0.670991 -0.062237 0.062 Uiso 1 1 calc GR
H7C H 0.774453 0.641080 0.006762 0.062 Uiso 1 1 calc GR
C8 C 0.7927(5) 0.72006(13) 0.2838(4) 0.0372(12) Uani 1 1 d .
H8 H 0.877027 0.716835 0.243541 0.045 Uiso 1 1 calc R
C9 C 0.6971(6) 0.74472(14) 0.2252(4) 0.0483(14) Uani 1 1 d .
H9A H 0.668993 0.734436 0.161653 0.073 Uiso 1 1 calc GR
H9B H 0.746833 0.765809 0.212877 0.073 Uiso 1 1 calc GR
H9C H 0.615033 0.749514 0.263836 0.073 Uiso 1 1 calc GR
C10 C 0.8408(6) 0.73511(15) 0.3828(4) 0.0484(14) Uani 1 1 d .
H10A H 0.761581 0.737652 0.425999 0.073 Uiso 1 1 calc GR
H10B H 0.882678 0.757276 0.371524 0.073 Uiso 1 1 calc GR
H10C H 0.909167 0.720095 0.414554 0.073 Uiso 1 1 calc GR
C11 C 0.6047(5) 0.68632(13) 0.3579(4) 0.0366(12) Uani 1 1 d .
H11 H 0.588191 0.710366 0.377026 0.044 Uiso 1 1 calc R
C12 C 0.6301(6) 0.66683(16) 0.4550(4) 0.0495(15) Uani 1 1 d .
H12A H 0.644890 0.642890 0.440068 0.074 Uiso 1 1 calc GR
H12B H 0.549637 0.669190 0.497094 0.074 Uiso 1 1 calc GR
H12C H 0.711978 0.675943 0.489777 0.074 Uiso 1 1 calc GR
C13 C 0.4757(5) 0.67472(14) 0.3003(4) 0.0427(13) Uani 1 1 d .
H13A H 0.460608 0.689291 0.242263 0.064 Uiso 1 1 calc GR
H13B H 0.395697 0.676091 0.343207 0.064 Uiso 1 1 calc GR
H13C H 0.488045 0.651326 0.278474 0.064 Uiso 1 1 calc GR
C14 C 0.5316(6) 0.54060(13) 0.1777(4) 0.0407(12) Uani 1 1 d .
C15 C 0.6087(7) 0.53690(15) 0.0806(4) 0.0536(16) Uani 1 1 d .
H15A H 0.644105 0.558989 0.060403 0.080 Uiso 1 1 calc GR
H15B H 0.545499 0.528181 0.028737 0.080 Uiso 1 1 calc GR
H15C H 0.685994 0.521167 0.090358 0.080 Uiso 1 1 calc GR
C16 C 0.5021(7) 0.50545(14) 0.2208(5) 0.0532(16) Uani 1 1 d .
H16A H 0.588600 0.492691 0.227178 0.080 Uiso 1 1 calc GR
H16B H 0.437511 0.493353 0.176317 0.080 Uiso 1 1 calc GR
H16C H 0.461444 0.507885 0.286245 0.080 Uiso 1 1 calc GR
C17 C 0.3952(6) 0.55881(15) 0.1597(5) 0.0566(17) Uani 1 1 d .
H17A H 0.345112 0.560010 0.221912 0.085 Uiso 1 1 calc GR
H17B H 0.339489 0.546441 0.109997 0.085 Uiso 1 1 calc GR
H17C H 0.412846 0.581716 0.135549 0.085 Uiso 1 1 calc GR
C18 C 0.5683(6) 0.56681(14) 0.3826(4) 0.0414(13) Uani 1 1 d .
C19 C 0.4524(7) 0.58724(15) 0.3925(5) 0.0572(17) Uani 1 1 d .
H19 H 0.413996 0.598494 0.335946 0.069 Uiso 1 1 calc R
C20 C 0.3927(9) 0.5913(2) 0.4836(7) 0.084(3) Uani 1 1 d .
H20 H 0.313591 0.605261 0.489375 0.101 Uiso 1 1 calc R
C21 C 0.4465(12) 0.5754(3) 0.5650(7) 0.100(4) Uani 1 1 d .
H21 H 0.403882 0.578048 0.627274 0.120 Uiso 1 1 calc R
C22 C 0.5634(11) 0.5555(2) 0.5579(5) 0.084(3) Uani 1 1 d .
H22 H 0.603077 0.544995 0.615299 0.101 Uiso 1 1 calc R
C23 C 0.6213(8) 0.55095(18) 0.4663(4) 0.0605(18) Uani 1 1 d .
H23 H 0.699387 0.536614 0.460772 0.073 Uiso 1 1 calc R
B1 B 0.7852(6) 0.65757(14) 0.2494(4) 0.0302(12) Uani 1 1 d .
P2 P 0.15059(13) 0.55919(3) 0.76414(9) 0.0300(3) Uani 1 1 d .
O3 O 0.2268(3) 0.62389(8) 0.7334(2) 0.0307(7) Uani 1 1 d .
O4 O 0.1152(4) 0.61571(8) 0.8744(2) 0.0350(8) Uani 1 1 d .
N3 N 0.3846(4) 0.65749(10) 0.8440(3) 0.0307(9) Uani 1 1 d .
N4 N 0.2169(4) 0.68545(10) 0.7232(3) 0.0293(9) Uani 1 1 d .
C24 C 0.1572(5) 0.60453(12) 0.7975(3) 0.0298(10) Uani 1 1 d .
C25 C 0.5057(5) 0.63505(13) 0.8421(4) 0.0375(12) Uani 1 1 d .
H25 H 0.569895 0.643101 0.896345 0.045 Uiso 1 1 calc R
C26 C 0.5813(6) 0.64014(15) 0.7461(4) 0.0484(14) Uani 1 1 d .
H26A H 0.520938 0.633625 0.689881 0.073 Uiso 1 1 calc GR
H26B H 0.664712 0.626130 0.746784 0.073 Uiso 1 1 calc GR
H26C H 0.607086 0.663962 0.739709 0.073 Uiso 1 1 calc GR
C27 C 0.4799(6) 0.59807(14) 0.8629(4) 0.0436(13) Uani 1 1 d .
H27A H 0.419843 0.595919 0.920012 0.065 Uiso 1 1 calc GR
H27B H 0.568007 0.586733 0.877482 0.065 Uiso 1 1 calc GR
H27C H 0.435034 0.587589 0.804572 0.065 Uiso 1 1 calc GR
C28 C 0.3711(5) 0.67832(14) 0.9345(3) 0.0357(11) Uani 1 1 d .
H28 H 0.286406 0.692471 0.924500 0.043 Uiso 1 1 calc R
C29 C 0.3480(6) 0.65650(16) 1.0259(4) 0.0440(14) Uani 1 1 d .
H29A H 0.269316 0.641415 1.013188 0.066 Uiso 1 1 calc GR
H29B H 0.328857 0.671042 1.082816 0.066 Uiso 1 1 calc GR
H29C H 0.430956 0.643033 1.040477 0.066 Uiso 1 1 calc GR
C30 C 0.4913(6) 0.70260(15) 0.9535(4) 0.0486(14) Uani 1 1 d .
H30A H 0.574698 0.689715 0.971253 0.073 Uiso 1 1 calc GR
H30B H 0.469062 0.717867 1.008119 0.073 Uiso 1 1 calc GR
H30C H 0.507240 0.715825 0.893400 0.073 Uiso 1 1 calc GR
C31 C 0.2847(5) 0.71880(13) 0.7338(4) 0.0371(12) Uani 1 1 d .
H31 H 0.372148 0.715117 0.773365 0.044 Uiso 1 1 calc R
C32 C 0.1992(6) 0.74412(14) 0.7912(4) 0.0474(14) Uani 1 1 d .
H32A H 0.111048 0.747981 0.755733 0.071 Uiso 1 1 calc GR
H32B H 0.249811 0.765495 0.797189 0.071 Uiso 1 1 calc GR
H32C H 0.181864 0.735182 0.857532 0.071 Uiso 1 1 calc GR
C33 C 0.3259(6) 0.73320(15) 0.6335(4) 0.0496(15) Uani 1 1 d .
H33A H 0.387812 0.717331 0.600910 0.074 Uiso 1 1 calc GR
H33B H 0.373436 0.754830 0.643795 0.074 Uiso 1 1 calc GR
H33C H 0.243008 0.736690 0.591607 0.074 Uiso 1 1 calc GR
C34 C -0.0367(5) 0.67309(14) 0.7125(4) 0.0403(12) Uani 1 1 d .
H34A H -0.025836 0.649155 0.729493 0.060 Uiso 1 1 calc GR
H34B H -0.119051 0.676004 0.669518 0.060 Uiso 1 1 calc GR
H34C H -0.046922 0.686321 0.773304 0.060 Uiso 1 1 calc GR
C35 C 0.0894(5) 0.68512(13) 0.6584(4) 0.0350(11) Uani 1 1 d .
H35 H 0.070711 0.709281 0.641103 0.042 Uiso 1 1 calc R
C36 C 0.1109(6) 0.66732(14) 0.5607(4) 0.0415(13) Uani 1 1 d .
H36A H 0.184602 0.678646 0.524906 0.062 Uiso 1 1 calc GR
H36B H 0.025117 0.668038 0.520571 0.062 Uiso 1 1 calc GR
H36C H 0.136880 0.643756 0.573260 0.062 Uiso 1 1 calc GR
C37 C 0.0002(6) 0.54305(13) 0.8344(4) 0.0377(12) Uani 1 1 d .
C38 C 0.0459(7) 0.54178(14) 0.9433(4) 0.0482(14) Uani 1 1 d .
H38A H 0.127677 0.527340 0.950835 0.072 Uiso 1 1 calc GR
H38B H -0.028958 0.532530 0.982736 0.072 Uiso 1 1 calc GR
H38C H 0.068320 0.564635 0.966520 0.072 Uiso 1 1 calc GR
C39 C -0.1322(6) 0.56402(15) 0.8226(5) 0.0491(14) Uani 1 1 d .
H39A H -0.115922 0.586760 0.849164 0.074 Uiso 1 1 calc GR
H39B H -0.206504 0.553168 0.858913 0.074 Uiso 1 1 calc GR
H39C H -0.158746 0.565560 0.752051 0.074 Uiso 1 1 calc GR
C40 C -0.0274(6) 0.50713(13) 0.7961(4) 0.0447(13) Uani 1 1 d .
H40A H -0.061078 0.508124 0.726997 0.067 Uiso 1 1 calc GR
H40B H -0.097108 0.496299 0.836937 0.067 Uiso 1 1 calc GR
H40C H 0.058372 0.494006 0.800003 0.067 Uiso 1 1 calc GR
C41 C 0.0936(6) 0.55908(12) 0.6342(4) 0.0353(11) Uani 1 1 d .
C42 C 0.1517(6) 0.53396(14) 0.5756(4) 0.0435(13) Uani 1 1 d .
H42 H 0.215587 0.518502 0.605086 0.052 Uiso 1 1 calc R
C43 C 0.1182(7) 0.53112(16) 0.4753(4) 0.0525(16) Uani 1 1 d .
H43 H 0.159855 0.514251 0.435795 0.063 Uiso 1 1 calc R
C44 C 0.0232(7) 0.55330(15) 0.4341(4) 0.0540(16) Uani 1 1 d .
H44 H -0.001925 0.551177 0.365822 0.065 Uiso 1 1 calc R
C45 C -0.0360(7) 0.57831(16) 0.4889(4) 0.0521(16) Uani 1 1 d .
H45 H -0.099072 0.593715 0.458322 0.063 Uiso 1 1 calc R
C46 C -0.0031(6) 0.58100(14) 0.5897(4) 0.0443(13) Uani 1 1 d .
H46 H -0.046500 0.597780 0.628526 0.053 Uiso 1 1 calc R
B2 B 0.2761(5) 0.65685(14) 0.7701(4) 0.0282(11) Uani 1 1 d .

loop_
_atom_site_aniso_label
_atom_site_aniso_U_11
_atom_site_aniso_U_22
_atom_site_aniso_U_33
_atom_site_aniso_U_23
_atom_site_aniso_U_13
_atom_site_aniso_U_12
P1 0.0289(7) 0.0282(7) 0.0370(7) -0.0003(5) 0.0038(5) 0.0021(5)
O1 0.0258(18) 0.0320(18) 0.0339(18) -0.0001(14) 0.0032(13) -0.0022(14)
O2 0.0310(19) 0.040(2) 0.041(2) 0.0006(16) -0.0047(15) -0.0068(16)
N1 0.024(2) 0.036(2) 0.030(2) 0.0012(17) 0.0024(16) 0.0044(17)
N2 0.025(2) 0.032(2) 0.036(2) -0.0053(17) 0.0053(17) -0.0024(17)
C1 0.021(2) 0.034(3) 0.034(3) -0.001(2) 0.0038(19) -0.0053(19)
C2 0.025(3) 0.042(3) 0.037(3) 0.003(2) 0.003(2) 0.002(2)
C3 0.033(3) 0.054(3) 0.051(3) 0.003(3) -0.012(2) 0.003(3)
C4 0.032(3) 0.043(3) 0.050(3) -0.004(2) 0.006(2) 0.007(2)
C5 0.032(3) 0.047(3) 0.030(2) 0.006(2) -0.001(2) 0.005(2)
C6 0.041(3) 0.049(3) 0.047(3) 0.012(3) 0.005(2) -0.002(3)
C7 0.031(3) 0.063(4) 0.031(3) -0.004(2) 0.002(2) 0.005(3)
C8 0.033(3) 0.032(3) 0.047(3) -0.004(2) 0.003(2) -0.005(2)
C9 0.048(3) 0.038(3) 0.060(4) -0.001(3) -0.001(3) 0.003(3)
C10 0.046(3) 0.046(3) 0.054(3) -0.010(3) -0.001(3) -0.005(3)
C11 0.031(3) 0.039(3) 0.040(3) -0.007(2) 0.007(2) -0.002(2)
C12 0.048(4) 0.061(4) 0.040(3) -0.009(3) 0.011(3) -0.008(3)
C13 0.026(3) 0.043(3) 0.058(3) -0.008(3) 0.005(2) 0.000(2)
C14 0.044(3) 0.036(3) 0.042(3) -0.001(2) -0.002(2) -0.006(2)
C15 0.071(4) 0.043(3) 0.046(3) -0.012(3) 0.000(3) -0.011(3)
C16 0.058(4) 0.027(3) 0.074(4) 0.004(3) -0.009(3) -0.008(3)
C17 0.045(4) 0.045(3) 0.079(4) 0.012(3) -0.022(3) -0.008(3)
C18 0.044(3) 0.038(3) 0.042(3) -0.001(2) 0.011(2) -0.009(2)
C19 0.058(4) 0.038(3) 0.078(4) -0.009(3) 0.034(3) -0.006(3)
C20 0.077(6) 0.078(5) 0.100(6) -0.043(5) 0.063(5) -0.033(4)
C21 0.106(8) 0.132(8) 0.065(5) -0.045(6) 0.051(5) -0.080(7)
C22 0.111(7) 0.101(6) 0.041(4) 0.005(4) 0.007(4) -0.060(6)
C23 0.072(5) 0.066(4) 0.043(3) 0.010(3) 0.001(3) -0.025(4)
B1 0.024(3) 0.032(3) 0.034(3) 0.002(2) -0.004(2) -0.003(2)
P2 0.0282(7) 0.0299(7) 0.0317(7) -0.0015(5) 0.0007(5) 0.0025(5)
O3 0.0279(17) 0.0304(17) 0.0336(18) 0.0013(14) -0.0001(13) -0.0007(14)
O4 0.0321(19) 0.0369(19) 0.0365(19) -0.0060(15) 0.0112(15) -0.0012(15)
N3 0.024(2) 0.034(2) 0.034(2) -0.0015(17) 0.0002(16) 0.0042(17)
N4 0.024(2) 0.031(2) 0.033(2) 0.0017(16) -0.0030(16) -0.0028(16)
C24 0.022(2) 0.034(3) 0.033(2) 0.002(2) -0.0013(19) -0.0042(19)
C25 0.024(3) 0.044(3) 0.044(3) -0.001(2) -0.004(2) 0.006(2)
C26 0.034(3) 0.049(3) 0.063(4) 0.001(3) 0.018(3) 0.001(3)
C27 0.033(3) 0.046(3) 0.051(3) 0.005(3) 0.002(2) 0.010(2)
C28 0.027(3) 0.049(3) 0.031(3) -0.005(2) 0.000(2) 0.005(2)
C29 0.035(3) 0.065(4) 0.032(3) -0.001(2) -0.001(2) 0.010(3)
C30 0.045(3) 0.052(3) 0.048(3) -0.012(3) -0.003(3) -0.002(3)
C31 0.031(3) 0.035(3) 0.045(3) 0.008(2) 0.000(2) -0.005(2)
C32 0.043(3) 0.035(3) 0.064(4) -0.004(3) -0.003(3) 0.003(3)
C33 0.043(3) 0.049(3) 0.058(4) 0.015(3) 0.008(3) -0.010(3)
C34 0.028(3) 0.039(3) 0.054(3) 0.003(2) 0.000(2) 0.002(2)
C35 0.025(3) 0.036(3) 0.044(3) 0.005(2) -0.004(2) 0.000(2)
C36 0.039(3) 0.047(3) 0.038(3) 0.007(2) -0.005(2) -0.007(2)
C37 0.045(3) 0.030(3) 0.038(3) -0.001(2) 0.007(2) -0.009(2)
C38 0.069(4) 0.036(3) 0.040(3) 0.001(2) 0.010(3) -0.006(3)
C39 0.032(3) 0.045(3) 0.070(4) -0.003(3) 0.015(3) -0.005(3)
C40 0.053(4) 0.032(3) 0.050(3) -0.003(2) 0.007(3) -0.010(3)
C41 0.043(3) 0.031(3) 0.033(3) 0.004(2) 0.001(2) -0.006(2)
C42 0.049(3) 0.047(3) 0.035(3) -0.003(2) 0.003(2) -0.002(3)
C43 0.070(4) 0.048(3) 0.039(3) -0.007(3) -0.005(3) -0.001(3)
C44 0.071(4) 0.048(3) 0.043(3) 0.000(3) -0.007(3) -0.017(3)
C45 0.055(4) 0.047(3) 0.053(4) 0.014(3) -0.019(3) -0.011(3)
C46 0.050(4) 0.039(3) 0.043(3) 0.005(2) -0.009(3) -0.006(3)
B2 0.017(2) 0.032(3) 0.036(3) -0.002(2) 0.003(2) 0.003(2)

loop_
_atom_type_symbol
_atom_type_description
_atom_type_scat_dispersion_real
_atom_type_scat_dispersion_imag
_atom_type_scat_source
C C 0.0033 0.0016 'International Tables Vol C Tables 4.2.6.8 and 6.1.1.4'
H H 0.0000 0.0000 'International Tables Vol C Tables 4.2.6.8 and 6.1.1.4'
B B 0.0013 0.0007 'International Tables Vol C Tables 4.2.6.8 and 6.1.1.4'
N N 0.0061 0.0033 'International Tables Vol C Tables 4.2.6.8 and 6.1.1.4'
O O 0.0106 0.0060 'International Tables Vol C Tables 4.2.6.8 and 6.1.1.4'
P P 0.1023 0.0942 'International Tables Vol C Tables 4.2.6.8 and 6.1.1.4'

loop_
_geom_angle_atom_site_label_1
_geom_angle_atom_site_label_2
_geom_angle_atom_site_label_3
_geom_angle
C1 P1 C14 103.0(2)
C18 P1 C1 100.5(2)
C18 P1 C14 106.4(3)
C1 O1 B1 118.3(4)
C5 N1 C2 115.4(4)
B1 N1 C2 123.0(4)
B1 N1 C5 121.1(4)
C8 N2 C11 113.8(4)
B1 N2 C8 121.1(4)
B1 N2 C11 125.1(4)
O1 C1 P1 112.6(3)
O2 C1 P1 125.6(4)
O2 C1 O1 121.5(4)
N1 C2 H2 106.8
N1 C2 C3 109.9(4)
N1 C2 C4 115.6(4)
C3 C2 H2 106.8
C3 C2 C4 110.6(4)
C4 C2 H2 106.8
C2 C3 H3A 109.5
C2 C3 H3B 109.5
C2 C3 H3C 109.5
H3A C3 H3B 109.5
H3A C3 H3C 109.5
H3B C3 H3C 109.5
C2 C4 H4A 109.5
C2 C4 H4B 109.5
C2 C4 H4C 109.5
H4A C4 H4B 109.5
H4A C4 H4C 109.5
H4B C4 H4C 109.5
N1 C5 H5 106.7
N1 C5 C6 114.2(4)
N1 C5 C7 112.1(4)
C6 C5 H5 106.7
C6 C5 C7 110.1(4)
C7 C5 H5 106.7
C5 C6 H6A 109.5
C5 C6 H6B 109.5
C5 C6 H6C 109.5
H6A C6 H6B 109.5
H6A C6 H6C 109.5
H6B C6 H6C 109.5
C5 C7 H7A 109.5
C5 C7 H7B 109.5
C5 C7 H7C 109.5
H7A C7 H7B 109.5
H7A C7 H7C 109.5
H7B C7 H7C 109.5
N2 C8 H8 106.8
N2 C8 C9 111.7(4)
N2 C8 C10 112.8(4)
C9 C8 H8 106.8
C10 C8 H8 106.8
C10 C8 C9 111.5(4)
C8 C9 H9A 109.5
C8 C9 H9B 109.5
C8 C9 H9C 109.5
H9A C9 H9B 109.5
H9A C9 H9C 109.5
H9B C9 H9C 109.5
C8 C10 H10A 109.5
C8 C10 H10B 109.5
C8 C10 H10C 109.5
H10A C10 H10B 109.5
H10A C10 H10C 109.5
H10B C10 H10C 109.5
N2 C11 H11 106.4
N2 C11 C12 112.1(4)
N2 C11 C13 111.6(4)
C12 C11 H11 106.4
C13 C11 H11 106.4
C13 C11 C12 113.2(5)
C11 C12 H12A 109.5
C11 C12 H12B 109.5
C11 C12 H12C 109.5
H12A C12 H12B 109.5
H12A C12 H12C 109.5
H12B C12 H12C 109.5
C11 C13 H13A 109.5
C11 C13 H13B 109.5
C11 C13 H13C 109.5
H13A C13 H13B 109.5
H13A C13 H13C 109.5
H13B C13 H13C 109.5
C15 C14 P1 105.1(4)
C15 C14 C16 109.6(5)
C16 C14 P1 105.4(4)
C17 C14 P1 117.2(4)
C17 C14 C15 110.5(5)
C17 C14 C16 108.7(5)
C14 C15 H15A 109.5
C14 C15 H15B 109.5
C14 C15 H15C 109.5
H15A C15 H15B 109.5
H15A C15 H15C 109.5
H15B C15 H15C 109.5
C14 C16 H16A 109.5
C14 C16 H16B 109.5
C14 C16 H16C 109.5
H16A C16 H16B 109.5
H16A C16 H16C 109.5
H16B C16 H16C 109.5
C14 C17 H17A 109.5
C14 C17 H17B 109.5
C14 C17 H17C 109.5
H17A C17 H17B 109.5
H17A C17 H17C 109.5
H17B C17 H17C 109.5
C19 C18 P1 124.4(5)
C23 C18 P1 117.5(5)
C23 C18 C19 118.1(6)
C18 C19 H19 119.7
C20 C19 C18 120.6(8)
C20 C19 H19 119.7
C19 C20 H20 119.8
C21 C20 C19 120.3(9)
C21 C20 H20 119.8
C20 C21 H21 119.8
C20 C21 C22 120.4(7)
C22 C21 H21 119.8
C21 C22 H22 120.4
C23 C22 C21 119.1(8)
C23 C22 H22 120.4
C18 C23 C22 121.4(8)
C18 C23 H23 119.3
C22 C23 H23 119.3
N1 B1 O1 118.8(5)
N2 B1 O1 116.2(4)
N2 B1 N1 124.9(5)
C24 P2 C37 103.4(2)
C41 P2 C24 104.1(2)
C41 P2 C37 105.4(2)
C24 O3 B2 116.9(4)
C25 N3 C28 116.0(4)
B2 N3 C25 123.3(4)
B2 N3 C28 120.3(4)
C31 N4 C35 115.0(4)
B2 N4 C31 119.9(4)
B2 N4 C35 125.1(4)
O3 C24 P2 114.3(3)
O4 C24 P2 123.6(4)
O4 C24 O3 121.8(4)
N3 C25 H25 106.0
N3 C25 C26 109.7(4)
N3 C25 C27 116.5(4)
C26 C25 H25 106.0
C27 C25 H25 106.0
C27 C25 C26 111.9(5)
C25 C26 H26A 109.5
C25 C26 H26B 109.5
C25 C26 H26C 109.5
H26A C26 H26B 109.5
H26A C26 H26C 109.5
H26B C26 H26C 109.5
C25 C27 H27A 109.5
C25 C27 H27B 109.5
C25 C27 H27C 109.5
H27A C27 H27B 109.5
H27A C27 H27C 109.5
H27B C27 H27C 109.5
N3 C28 H28 106.8
N3 C28 C29 111.5(4)
N3 C28 C30 114.0(4)
C29 C28 H28 106.8
C29 C28 C30 110.4(4)
C30 C28 H28 106.8
C28 C29 H29A 109.5
C28 C29 H29B 109.5
C28 C29 H29C 109.5
H29A C29 H29B 109.5
H29A C29 H29C 109.5
H29B C29 H29C 109.5
C28 C30 H30A 109.5
C28 C30 H30B 109.5
C28 C30 H30C 109.5
H30A C30 H30B 109.5
H30A C30 H30C 109.5
H30B C30 H30C 109.5
N4 C31 H31 106.8
N4 C31 C32 113.0(4)
N4 C31 C33 111.9(4)
C32 C31 H31 106.8
C32 C31 C33 111.1(5)
C33 C31 H31 106.8
C31 C32 H32A 109.5
C31 C32 H32B 109.5
C31 C32 H32C 109.5
H32A C32 H32B 109.5
H32A C32 H32C 109.5
H32B C32 H32C 109.5
C31 C33 H33A 109.5
C31 C33 H33B 109.5
C31 C33 H33C 109.5
H33A C33 H33B 109.5
H33A C33 H33C 109.5
H33B C33 H33C 109.5
H34A C34 H34B 109.5
H34A C34 H34C 109.5
H34B C34 H34C 109.5
C35 C34 H34A 109.5
C35 C34 H34B 109.5
C35 C34 H34C 109.5
N4 C35 C34 112.8(4)
N4 C35 H35 105.7
N4 C35 C36 112.5(4)
C34 C35 H35 105.7
C36 C35 C34 113.7(4)
C36 C35 H35 105.7
C35 C36 H36A 109.5
C35 C36 H36B 109.5
C35 C36 H36C 109.5
H36A C36 H36B 109.5
H36A C36 H36C 109.5
H36B C36 H36C 109.5
C38 C37 P2 106.7(4)
C38 C37 C39 109.9(5)
C38 C37 C40 109.7(4)
C39 C37 P2 115.0(4)
C39 C37 C40 109.2(5)
C40 C37 P2 106.1(4)
C37 C38 H38A 109.5
C37 C38 H38B 109.5
C37 C38 H38C 109.5
H38A C38 H38B 109.5
H38A C38 H38C 109.5
H38B C38 H38C 109.5
C37 C39 H39A 109.5
C37 C39 H39B 109.5
C37 C39 H39C 109.5
H39A C39 H39B 109.5
H39A C39 H39C 109.5
H39B C39 H39C 109.5
C37 C40 H40A 109.5
C37 C40 H40B 109.5
C37 C40 H40C 109.5
H40A C40 H40B 109.5
H40A C40 H40C 109.5
H40B C40 H40C 109.5
C42 C41 P2 115.3(4)
C42 C41 C46 118.3(5)
C46 C41 P2 126.3(4)
C41 C42 H42 119.3
C43 C42 C41 121.4(6)
C43 C42 H42 119.3
C42 C43 H43 120.7
C44 C43 C42 118.6(6)
C44 C43 H43 120.7
C43 C44 H44 119.1
C45 C44 C43 121.9(6)
C45 C44 H44 119.1
C44 C45 H45 120.2
C44 C45 C46 119.5(6)
C46 C45 H45 120.2
C41 C46 H46 119.9
C45 C46 C41 120.3(6)
C45 C46 H46 119.9
N3 B2 O3 118.5(4)
N4 B2 O3 115.9(4)
N4 B2 N3 125.5(5)

loop_
_geom_bond_atom_site_label_1
_geom_bond_atom_site_label_2
_geom_bond_distance
P1 C1 1.851(5)
P1 C14 1.872(5)
P1 C18 1.826(5)
O1 C1 1.351(6)
O1 B1 1.452(6)
O2 C1 1.218(6)
N1 C2 1.490(6)
N1 C5 1.477(6)
N1 B1 1.424(7)
N2 C8 1.481(6)
N2 C11 1.488(6)
N2 B1 1.410(7)
C2 H2 1.0000
C2 C3 1.517(7)
C2 C4 1.519(7)
C3 H3A 0.9800
C3 H3B 0.9800
C3 H3C 0.9800
C4 H4A 0.9800
C4 H4B 0.9800
C4 H4C 0.9800
C5 H5 1.0000
C5 C6 1.529(7)
C5 C7 1.530(7)
C6 H6A 0.9800
C6 H6B 0.9800
C6 H6C 0.9800
C7 H7A 0.9800
C7 H7B 0.9800
C7 H7C 0.9800
C8 H8 1.0000
C8 C9 1.549(7)
C8 C10 1.523(7)
C9 H9A 0.9800
C9 H9B 0.9800
C9 H9C 0.9800
C10 H10A 0.9800
C10 H10B 0.9800
C10 H10C 0.9800
C11 H11 1.0000
C11 C12 1.533(8)
C11 C13 1.525(7)
C12 H12A 0.9800
C12 H12B 0.9800
C12 H12C 0.9800
C13 H13A 0.9800
C13 H13B 0.9800
C13 H13C 0.9800
C14 C15 1.530(8)
C14 C16 1.537(7)
C14 C17 1.519(8)
C15 H15A 0.9800
C15 H15B 0.9800
C15 H15C 0.9800
C16 H16A 0.9800
C16 H16B 0.9800
C16 H16C 0.9800
C17 H17A 0.9800
C17 H17B 0.9800
C17 H17C 0.9800
C18 C19 1.393(9)
C18 C23 1.378(9)
C19 H19 0.9500
C19 C20 1.379(9)
C20 H20 0.9500
C20 C21 1.356(14)
C21 H21 0.9500
C21 C22 1.386(14)
C22 H22 0.9500
C22 C23 1.380(10)
C23 H23 0.9500
P2 C24 1.851(5)
P2 C37 1.870(5)
P2 C41 1.823(5)
O3 C24 1.347(6)
O3 B2 1.471(6)
O4 C24 1.207(6)
N3 C25 1.471(6)
N3 C28 1.481(6)
N3 B2 1.430(6)
N4 C31 1.480(6)
N4 C35 1.495(6)
N4 B2 1.411(7)
C25 H25 1.0000
C25 C26 1.515(7)
C25 C27 1.512(7)
C26 H26A 0.9800
C26 H26B 0.9800
C26 H26C 0.9800
C27 H27A 0.9800
C27 H27B 0.9800
C27 H27C 0.9800
C28 H28 1.0000
C28 C29 1.525(7)
C28 C30 1.526(8)
C29 H29A 0.9800
C29 H29B 0.9800
C29 H29C 0.9800
C30 H30A 0.9800
C30 H30B 0.9800
C30 H30C 0.9800
C31 H31 1.0000
C31 C32 1.523(8)
C31 C33 1.529(7)
C32 H32A 0.9800
C32 H32B 0.9800
C32 H32C 0.9800
C33 H33A 0.9800
C33 H33B 0.9800
C33 H33C 0.9800
C34 H34A 0.9800
C34 H34B 0.9800
C34 H34C 0.9800
C34 C35 1.514(7)
C35 H35 1.0000
C35 C36 1.513(7)
C36 H36A 0.9800
C36 H36B 0.9800
C36 H36C 0.9800
C37 C38 1.523(7)
C37 C39 1.532(8)
C37 C40 1.534(7)
C38 H38A 0.9800
C38 H38B 0.9800
C38 H38C 0.9800
C39 H39A 0.9800
C39 H39B 0.9800
C39 H39C 0.9800
C40 H40A 0.9800
C40 H40B 0.9800
C40 H40C 0.9800
C41 C42 1.397(7)
C41 C46 1.401(8)
C42 H42 0.9500
C42 C43 1.386(8)
C43 H43 0.9500
C43 C44 1.378(9)
C44 H44 0.9500
C44 C45 1.369(9)
C45 H45 0.9500
C45 C46 1.391(8)
C46 H46 0.9500

loop_
_geom_torsion_atom_site_label_1
_geom_torsion_atom_site_label_2
_geom_torsion_atom_site_label_3
_geom_torsion_atom_site_label_4
_geom_torsion
P1 C18 C19 C20 -178.1(5)
P1 C18 C23 C22 177.1(5)
C1 P1 C14 C15 72.8(4)
C1 P1 C14 C16 -171.4(4)
C1 P1 C14 C17 -50.4(5)
C1 P1 C18 C19 45.1(5)
C1 P1 C18 C23 -132.9(5)
C1 O1 B1 N1 -68.1(6)
C1 O1 B1 N2 116.8(5)
C2 N1 C5 C6 -61.2(6)
C2 N1 C5 C7 64.9(5)
C2 N1 B1 O1 -40.7(7)
C2 N1 B1 N2 133.9(5)
C5 N1 C2 C3 131.5(5)
C5 N1 C2 C4 -102.4(5)
C5 N1 B1 O1 130.7(5)
C5 N1 B1 N2 -54.7(7)
C8 N2 C11 C12 -112.6(5)
C8 N2 C11 C13 119.1(5)
C8 N2 B1 O1 164.1(4)
C8 N2 B1 N1 -10.6(7)
C11 N2 C8 C9 -66.8(5)
C11 N2 C8 C10 59.7(6)
C11 N2 B1 O1 -14.2(7)
C11 N2 B1 N1 171.1(4)
C14 P1 C1 O1 169.8(3)
C14 P1 C1 O2 -15.9(5)
C14 P1 C18 C19 -61.9(5)
C14 P1 C18 C23 120.1(5)
C18 P1 C1 O1 60.0(4)
C18 P1 C1 O2 -125.7(5)
C18 P1 C14 C15 178.0(4)
C18 P1 C14 C16 -66.2(5)
C18 P1 C14 C17 54.9(5)
C18 C19 C20 C21 0.1(10)
C19 C18 C23 C22 -1.1(9)
C19 C20 C21 C22 1.1(12)
C20 C21 C22 C23 -2.3(12)
C21 C22 C23 C18 2.3(10)
C23 C18 C19 C20 -0.2(9)
B1 O1 C1 P1 163.8(3)
B1 O1 C1 O2 -10.8(7)
B1 N1 C2 C3 -56.6(6)
B1 N1 C2 C4 69.4(6)
B1 N1 C5 C6 126.8(5)
B1 N1 C5 C7 -107.1(5)
B1 N2 C8 C9 114.8(5)
B1 N2 C8 C10 -118.7(5)
B1 N2 C11 C12 65.7(6)
B1 N2 C11 C13 -62.5(6)
P2 C41 C42 C43 -179.6(5)
P2 C41 C46 C45 179.3(4)
C24 P2 C37 C38 -72.8(4)
C24 P2 C37 C39 49.4(4)
C24 P2 C37 C40 170.2(4)
C24 P2 C41 C42 144.2(4)
C24 P2 C41 C46 -37.2(5)
C24 O3 B2 N3 69.0(5)
C24 O3 B2 N4 -115.2(5)
C25 N3 C28 C29 -64.9(5)
C25 N3 C28 C30 61.0(6)
C25 N3 B2 O3 41.4(7)
C25 N3 B2 N4 -134.0(5)
C28 N3 C25 C26 -129.3(5)
C28 N3 C25 C27 102.4(5)
C28 N3 B2 O3 -130.8(5)
C28 N3 B2 N4 53.8(7)
C31 N4 C35 C34 -121.2(5)
C31 N4 C35 C36 108.6(5)
C31 N4 B2 O3 -163.0(4)
C31 N4 B2 N3 12.5(7)
C35 N4 C31 C32 67.9(5)
C35 N4 C31 C33 -58.5(6)
C35 N4 B2 O3 14.8(7)
C35 N4 B2 N3 -169.7(4)
C37 P2 C24 O3 -159.7(3)
C37 P2 C24 O4 27.1(5)
C37 P2 C41 C42 -107.3(4)
C37 P2 C41 C46 71.2(5)
C41 P2 C24 O3 -49.8(4)
C41 P2 C24 O4 137.0(4)
C41 P2 C37 C38 178.3(4)
C41 P2 C37 C39 -59.5(4)
C41 P2 C37 C40 61.3(4)
C41 C42 C43 C44 -1.4(9)
C42 C41 C46 C45 -2.2(8)
C42 C43 C44 C45 1.5(10)
C43 C44 C45 C46 -2.0(10)
C44 C45 C46 C41 2.3(9)
C46 C41 C42 C43 1.7(8)
B2 O3 C24 P2 -160.2(3)
B2 O3 C24 O4 13.1(6)
B2 N3 C25 C26 58.3(6)
B2 N3 C25 C27 -70.1(6)
B2 N3 C28 C29 107.9(5)
B2 N3 C28 C30 -126.3(5)
B2 N4 C31 C32 -114.1(5)
B2 N4 C31 C33 119.6(5)
B2 N4 C35 C34 60.9(6)
B2 N4 C35 C36 -69.3(6)

loop_
_twin_individual_id
_twin_individual_mass_fraction_refined
1 0.64(14)
2 0.12(8)
3 0.12(8)
4 0.12(8)
